data_7243497
loop_
_publ_author_name
'Ma, Zhi Long'
'Wang, Meng Chen'
'Tian, Li'
'Liu, Zhong Yi'

_publ_section_title
;
 Solvent-controlled metal coordination polymers of Co(ii) with different
 topological structures and properties
;
_journal_issue 41
_journal_name_full CrystEngComm
_journal_page_first 7253
_journal_page_last 7261
_journal_paper_doi 10.1039/D1CE01093J
_journal_volume 23
_journal_year 2021
_chemical_formula_sum 'C6 H7 Co0.5 N3 O4'
_chemical_formula_weight 214.61
_space_group_crystal_system triclinic
_space_group_IT_number 2
_space_group_name_Hall '-P 1'
_space_group_name_H-M_alt 'P -1'
_atom_sites_solution_hydrogens mixed
_audit_block_doi 10.5517/ccdc.csd.cc28llyf
_audit_creation_method SHELXL-2013
_audit_update_record
;
2021-08-15 deposited with the CCDC.	2021-09-07 downloaded from the CCDC.
;
_cell_angle_alpha 65.269(8)
_cell_angle_beta 89.120(9)
_cell_angle_gamma 70.156(9)
_cell_formula_units_Z 2
_cell_length_a 7.385(3)
_cell_length_b 7.980(3)
_cell_length_c 8.186(3)
_cell_measurement_reflns_used 488
_cell_measurement_temperature 296(2)
_cell_measurement_theta_max 24.78
_cell_measurement_theta_min 2.97
_cell_volume 407.6(3)
_computing_cell_refinement 'Bruker SMART'
_computing_data_collection 'Bruker SMART'
_computing_data_reduction 'Bruker SAINT'
_computing_molecular_graphics 'Bruker SHELXTL'
_computing_publication_material 'Bruker SHELXTL'
_computing_structure_refinement 'SHELXL-2013 (Sheldrick, 2013)'
_computing_structure_solution 'Bruker SHELXTL'
_diffrn_ambient_temperature 296(2)
_diffrn_measured_fraction_theta_full 0.997
_diffrn_measured_fraction_theta_max 0.998
_diffrn_measurement_device_type 'CCD area detector'
_diffrn_measurement_method 'phi and omega scans'
_diffrn_radiation_type MoK\a
_diffrn_radiation_wavelength 0.71073
_diffrn_reflns_av_R_equivalents 0.0717
_diffrn_reflns_av_unetI/netI 0.1470
_diffrn_reflns_Laue_measured_fraction_full 0.997
_diffrn_reflns_Laue_measured_fraction_max 0.998
_diffrn_reflns_limit_h_max 6
_diffrn_reflns_limit_h_min -9
_diffrn_reflns_limit_k_max 5
_diffrn_reflns_limit_k_min -10
_diffrn_reflns_limit_l_max 10
_diffrn_reflns_limit_l_min -10
_diffrn_reflns_number 2648
_diffrn_reflns_point_group_measured_fraction_full 0.997
_diffrn_reflns_point_group_measured_fraction_max 0.998
_diffrn_reflns_theta_full 25.242
_diffrn_reflns_theta_max 26.486
_diffrn_reflns_theta_min 2.770
_exptl_absorpt_coefficient_mu 1.112
_exptl_absorpt_correction_type multi-scan
_exptl_absorpt_process_details SADABS
_exptl_crystal_colour PINK
_exptl_crystal_density_diffrn 1.749
_exptl_crystal_density_meas ?
_exptl_crystal_description BLOCK
_exptl_crystal_F_000 219
_exptl_crystal_size_max 0.220
_exptl_crystal_size_mid 0.210
_exptl_crystal_size_min 0.180
_exptl_transmission_factor_max 0.825
_exptl_transmission_factor_min 0.792
_refine_diff_density_max 0.924
_refine_diff_density_min -1.986
_refine_diff_density_rms 0.218
_refine_ls_extinction_method none
_refine_ls_goodness_of_fit_ref 1.049
_refine_ls_hydrogen_treatment constr
_refine_ls_matrix_type full
_refine_ls_number_parameters 124
_refine_ls_number_reflns 1674
_refine_ls_number_restraints 0
_refine_ls_restrained_S_all 1.049
_refine_ls_R_factor_all 0.1023
_refine_ls_R_factor_gt 0.0853
_refine_ls_shift/su_max 0.000
_refine_ls_shift/su_mean 0.000
_refine_ls_structure_factor_coef Fsqd
_refine_ls_weighting_details
; 
 w=1/[\s^2^(Fo^2^)+(0.1322P)^2^] 
 where P=(Fo^2^+2Fc^2^)/3 
;
_refine_ls_weighting_scheme calc
_refine_ls_wR_factor_gt 0.2255
_refine_ls_wR_factor_ref 0.2435
_reflns_Friedel_coverage 0.000
_reflns_number_gt 1296
_reflns_number_total 1674
_reflns_threshold_expression 'I > 2\s(I)'
_cod_data_source_file d1ce01093j2.cif
_cod_data_source_block n191209b
_cod_depositor_comments
;
The following automatic conversions were performed:

data item '_exptl_absorpt_correction_type' value 'MULTI-SCAN' was
changed to 'multi-scan' in accordance with the
/home/data/users/saulius/crontab/automatic-downloads/rss-feeds/RSC/lib/dictionaries/cif_core.dic
dictionary named 'cif_core.dic' version 2.4.2 last updated on
2011-04-26.

data item '_exptl_crystal_density_meas' value 'NONE' was changed to
'?' -- the value is perceived as not measured.

Automatic conversion script
Id: cif_fix_values 7556 2019-12-06 15:28:31Z antanas 

 Adding full bibliography for 7243497--7243499.cif.
;
_cod_original_formula_sum 'C6 H7 Co0.50 N3 O4'
_cod_database_code 7243497
_shelx_space_group_comment
; 
The symmetry employed for this shelxl refinement is uniquely defined 
by the following loop, which should always be used as a source of 
symmetry information in preference to the above space-group names. 
They are only intended as comments. 
;
_shelx_estimated_absorpt_t_min 0.792
_shelx_estimated_absorpt_t_max 0.825
_shelxl_version_number 2013-2

loop_
_space_group_symop_operation_xyz
'x, y, z'
'-x, -y, -z'

loop_
_atom_site_label
_atom_site_type_symbol
_atom_site_fract_x
_atom_site_fract_y
_atom_site_fract_z
_atom_site_U_iso_or_equiv
_atom_site_adp_type
_atom_site_occupancy
_atom_site_site_symmetry_order
_atom_site_calc_flag
_atom_site_refinement_flags_posn
_atom_site_refinement_flags_adp
_atom_site_refinement_flags_occupancy
_atom_site_disorder_assembly
_atom_site_disorder_group
Co1 Co 1.0000 0.5000 0.5000 0.0192(4) Uani 1 2 d S . P . .
O1 O 0.8240(6) 0.4258(7) 0.3714(6) 0.0263(10) Uani 1 1 d . . . . .
O2 O 1.0106(6) 0.2697(8) 0.2251(7) 0.0441(14) Uani 1 1 d . . . . .
O3 O 1.2385(6) 0.3989(7) 0.3715(6) 0.0338(11) Uani 1 1 d . . . . .
H3A H 1.3532 0.3409 0.4300 0.051 Uiso 1 1 d R U . . .
H3B H 1.2111 0.3155 0.3476 0.051 Uiso 1 1 d R U . . .
O4 O 0.6082(8) 0.1963(9) 0.5803(8) 0.0530(15) Uani 1 1 d . . . . .
H4A H 0.6636 0.1060 0.6859 0.079 Uiso 1 1 d R U . . .
H4B H 0.6697 0.2752 0.5465 0.079 Uiso 1 1 d R U . . .
N1 N 0.9030(7) -0.2108(7) 0.2754(7) 0.0262(11) Uani 1 1 d . . . . .
N2 N 0.7440(6) 0.1042(7) 0.1131(7) 0.0229(11) Uani 1 1 d . . . . .
N3 N 0.7716(7) 0.0215(8) -0.0075(7) 0.0247(11) Uani 1 1 d . . . . .
C1 C 0.8534(8) 0.3629(9) 0.2496(8) 0.0240(13) Uani 1 1 d . . . . .
C2 C 0.5393(8) 0.6141(9) 0.0715(9) 0.0240(13) Uani 1 1 d . . . . .
H2 H 0.5629 0.6930 0.1196 0.029 Uiso 1 1 calc R U . . .
C3 C 0.6697(7) 0.4221(9) 0.1271(8) 0.0197(12) Uani 1 1 d . . . . .
C4 C 0.6266(7) 0.3078(8) 0.0547(8) 0.0211(12) Uani 1 1 d . . . . .
C5 C 0.8216(8) -0.0375(9) 0.2803(8) 0.0267(13) Uani 1 1 d . . . . .
H5 H 0.8192 -0.0180 0.3847 0.032 Uiso 1 1 calc R U . . .
C6 C 0.8683(8) -0.1634(8) 0.0966(8) 0.0233(13) Uani 1 1 d . . . . .
H6 H 0.9112 -0.2577 0.0519 0.028 Uiso 1 1 calc R U . . .

loop_
_atom_site_aniso_label
_atom_site_aniso_U_11
_atom_site_aniso_U_22
_atom_site_aniso_U_33
_atom_site_aniso_U_23
_atom_site_aniso_U_13
_atom_site_aniso_U_12
Co1 0.0167(6) 0.0167(7) 0.0282(7) -0.0140(5) -0.0053(4) -0.0050(4)
O1 0.0233(19) 0.032(3) 0.029(2) -0.020(2) -0.0071(16) -0.0085(18)
O2 0.020(2) 0.062(4) 0.066(4) -0.054(3) -0.008(2) 0.000(2)
O3 0.026(2) 0.038(3) 0.051(3) -0.031(3) 0.007(2) -0.012(2)
O4 0.042(3) 0.060(4) 0.053(3) -0.015(3) 0.001(2) -0.028(3)
N1 0.026(2) 0.018(3) 0.033(3) -0.013(2) -0.004(2) -0.004(2)
N2 0.021(2) 0.020(3) 0.032(3) -0.015(2) -0.004(2) -0.007(2)
N3 0.028(2) 0.020(3) 0.033(3) -0.018(2) -0.002(2) -0.009(2)
C1 0.024(3) 0.024(3) 0.031(3) -0.017(3) -0.009(2) -0.010(2)
C2 0.022(2) 0.017(3) 0.039(3) -0.017(3) -0.001(2) -0.008(2)
C3 0.019(2) 0.020(3) 0.021(3) -0.009(2) -0.009(2) -0.007(2)
C4 0.021(2) 0.013(3) 0.029(3) -0.010(3) -0.003(2) -0.005(2)
C5 0.030(3) 0.017(3) 0.029(3) -0.009(3) -0.007(2) -0.004(2)
C6 0.025(3) 0.019(3) 0.030(3) -0.015(3) 0.000(2) -0.008(2)

loop_
_atom_type_symbol
_atom_type_description
_atom_type_scat_dispersion_real
_atom_type_scat_dispersion_imag
_atom_type_scat_source
C C 0.0033 0.0016 'International Tables Vol C Tables 4.2.6.8 and 6.1.1.4'
H H 0.0000 0.0000 'International Tables Vol C Tables 4.2.6.8 and 6.1.1.4'
N N 0.0061 0.0033 'International Tables Vol C Tables 4.2.6.8 and 6.1.1.4'
O O 0.0106 0.0060 'International Tables Vol C Tables 4.2.6.8 and 6.1.1.4'
Co Co 0.3494 0.9721 'International Tables Vol C Tables 4.2.6.8 and 6.1.1.4'

loop_
_geom_angle_atom_site_label_1
_geom_angle_atom_site_label_2
_geom_angle_atom_site_label_3
_geom_angle
_geom_angle_site_symmetry_1
_geom_angle_site_symmetry_3
_geom_angle_publ_flag
O1 Co1 O1 180.0 2_766 . ?
O1 Co1 O3 91.22(16) 2_766 2_766 ?
O1 Co1 O3 88.78(16) . 2_766 ?
O1 Co1 O3 88.78(16) 2_766 . ?
O1 Co1 O3 91.22(16) . . ?
O3 Co1 O3 180.0 2_766 . ?
O1 Co1 N1 88.54(19) 2_766 2_756 ?
O1 Co1 N1 91.46(19) . 2_756 ?
O3 Co1 N1 90.58(19) 2_766 2_756 ?
O3 Co1 N1 89.42(19) . 2_756 ?
O1 Co1 N1 91.46(19) 2_766 1_565 ?
O1 Co1 N1 88.54(19) . 1_565 ?
O3 Co1 N1 89.42(19) 2_766 1_565 ?
O3 Co1 N1 90.58(19) . 1_565 ?
N1 Co1 N1 180.0 2_756 1_565 ?
C1 O1 Co1 131.1(4) . . ?
Co1 O3 H3A 119.6 . . ?
Co1 O3 H3B 102.8 . . ?
H3A O3 H3B 107.4 . . ?
H4A O4 H4B 107.4 . . ?
C5 N1 C6 103.1(5) . . ?
C5 N1 Co1 127.6(4) . 1_545 ?
C6 N1 Co1 127.7(4) . 1_545 ?
C5 N2 N3 109.4(5) . . ?
C5 N2 C4 129.6(5) . . ?
N3 N2 C4 120.6(5) . . ?
C6 N3 N2 102.4(5) . . ?
O2 C1 O1 125.8(5) . . ?
O2 C1 C3 120.8(5) . . ?
O1 C1 C3 113.4(5) . . ?
C3 C2 C4 121.5(5) . 2_665 ?
C3 C2 H2 119.2 . . ?
C4 C2 H2 119.2 2_665 . ?
C2 C3 C4 117.3(5) . . ?
C2 C3 C1 116.1(5) . . ?
C4 C3 C1 126.4(5) . . ?
C2 C4 C3 121.1(5) 2_665 . ?
C2 C4 N2 117.2(5) 2_665 . ?
C3 C4 N2 121.6(5) . . ?
N1 C5 N2 109.7(5) . . ?
N1 C5 H5 125.2 . . ?
N2 C5 H5 125.2 . . ?
N3 C6 N1 115.4(5) . . ?
N3 C6 H6 122.3 . . ?
N1 C6 H6 122.3 . . ?

loop_
_geom_bond_atom_site_label_1
_geom_bond_atom_site_label_2
_geom_bond_distance
_geom_bond_site_symmetry_2
_geom_bond_publ_flag
Co1 O1 2.058(4) 2_766 ?
Co1 O1 2.058(4) . ?
Co1 O3 2.133(4) 2_766 ?
Co1 O3 2.133(4) . ?
Co1 N1 2.142(5) 2_756 ?
Co1 N1 2.142(5) 1_565 ?
O1 C1 1.277(7) . ?
O2 C1 1.214(7) . ?
O3 H3A 0.8501 . ?
O3 H3B 0.8501 . ?
O4 H4A 0.8504 . ?
O4 H4B 0.8502 . ?
N1 C5 1.325(7) . ?
N1 C6 1.354(8) . ?
N1 Co1 2.142(5) 1_545 ?
N2 C5 1.330(8) . ?
N2 N3 1.378(6) . ?
N2 C4 1.424(7) . ?
N3 C6 1.291(8) . ?
C1 C3 1.510(7) . ?
C2 C3 1.382(8) . ?
C2 C4 1.392(8) 2_665 ?
C2 H2 0.9300 . ?
C3 C4 1.393(7) . ?
C4 C2 1.392(8) 2_665 ?
C5 H5 0.9300 . ?
C6 H6 0.9300 . ?

loop_
_geom_torsion_atom_site_label_1
_geom_torsion_atom_site_label_2
_geom_torsion_atom_site_label_3
_geom_torsion_atom_site_label_4
_geom_torsion
_geom_torsion_site_symmetry_1
_geom_torsion_site_symmetry_2
_geom_torsion_site_symmetry_3
_geom_torsion_site_symmetry_4
_geom_torsion_publ_flag
C5 N2 N3 C6 -1.5(6) . . . . ?
C4 N2 N3 C6 -174.5(5) . . . . ?
Co1 O1 C1 O2 27.1(10) . . . . ?
Co1 O1 C1 C3 -150.8(4) . . . . ?
C4 C2 C3 C4 -1.3(10) 2_665 . . . ?
C4 C2 C3 C1 174.0(5) 2_665 . . . ?
O2 C1 C3 C2 -136.2(7) . . . . ?
O1 C1 C3 C2 41.8(8) . . . . ?
O2 C1 C3 C4 38.6(10) . . . . ?
O1 C1 C3 C4 -143.4(6) . . . . ?
C2 C3 C4 C2 1.3(10) . . . 2_665 ?
C1 C3 C4 C2 -173.4(5) . . . 2_665 ?
C2 C3 C4 N2 -175.4(5) . . . . ?
C1 C3 C4 N2 9.9(9) . . . . ?
C5 N2 C4 C2 -133.9(6) . . . 2_665 ?
N3 N2 C4 C2 37.5(7) . . . 2_665 ?
C5 N2 C4 C3 42.9(9) . . . . ?
N3 N2 C4 C3 -145.7(5) . . . . ?
C6 N1 C5 N2 -0.3(6) . . . . ?
Co1 N1 C5 N2 -166.6(4) 1_545 . . . ?
N3 N2 C5 N1 1.2(6) . . . . ?
C4 N2 C5 N1 173.3(5) . . . . ?
N2 N3 C6 N1 1.5(6) . . . . ?
C5 N1 C6 N3 -0.8(6) . . . . ?
Co1 N1 C6 N3 165.5(4) 1_545 . . . ?
